data_7153927
loop_
_publ_author_name
'Hung, Tran Quang'
'Hoang, Do Huy'
'Thang, Ngo Ngoc'
'Dang, Tuan Thanh'
'Ayub, Khurshid'
'Villinger, Alexander'
'Friedrich, Aleksej'
'Lochbrunner, Stefan'
'Flechsig, Gerd-Uwe'
'Langer, Peter'

_publ_section_title
;
 Palladium catalyzed synthesis and physical properties of
 indolo[2,3-b]quinoxalines.
;
_journal_issue 32
_journal_name_full 'Organic &amp; biomolecular chemistry'
_journal_page_first 6151
_journal_page_last 6166
_journal_paper_doi 10.1039/c4ob00841c
_journal_volume 12
_journal_year 2014
_chemical_formula_moiety 'C21 H15 N3 O'
_chemical_formula_sum 'C21 H15 N3 O'
_chemical_formula_weight 325.36
_chemical_name_systematic
;
6-(4-Methoxyphenyl)-6<i>H</i>-indolo[2,3-b]quinoxaline
;
_space_group_IT_number 2
_symmetry_cell_setting triclinic
_symmetry_Int_Tables_number 2
_symmetry_space_group_name_Hall '-P 1'
_symmetry_space_group_name_H-M 'P -1'
_atom_sites_solution_hydrogens geom
_atom_sites_solution_primary direct
_atom_sites_solution_secondary difmap
_audit_creation_method SHELXL-97
_cell_angle_alpha 79.323(3)
_cell_angle_beta 78.333(3)
_cell_angle_gamma 86.450(3)
_cell_formula_units_Z 2
_cell_length_a 5.9259(3)
_cell_length_b 11.0893(6)
_cell_length_c 12.3340(6)
_cell_measurement_reflns_used 1942
_cell_measurement_temperature 173(2)
_cell_measurement_theta_max 45.116
_cell_measurement_theta_min 6.854
_cell_volume 779.78(7)
_computing_cell_refinement 'Bruker Apex V7.51A'
_computing_data_collection 'Bruker Apex V7.51A'
_computing_data_reduction 'Bruker SAINT'
_computing_molecular_graphics 'ORTEP-3v2.01 (Farrugia, 1997)'
_computing_publication_material SHELXL-97
_computing_structure_refinement 'SHELXL-97 (Sheldrick, 1997)'
_computing_structure_solution 'SHELXS-97 (Sheldrick, 1997)'
_diffrn_ambient_temperature 173(2)
_diffrn_measured_fraction_theta_full 0.991
_diffrn_measured_fraction_theta_max 0.991
_diffrn_measurement_device_type 'Bruker-Nonius Apex X8-CCD-diffractometer'
_diffrn_measurement_method 'phi and omega scans'
_diffrn_radiation_monochromator graphite
_diffrn_radiation_source 'sealed tube'
_diffrn_radiation_type MoK\a
_diffrn_radiation_wavelength 0.71073
_diffrn_reflns_av_R_equivalents 0.0699
_diffrn_reflns_av_sigmaI/netI 0.0993
_diffrn_reflns_limit_h_max 8
_diffrn_reflns_limit_h_min -7
_diffrn_reflns_limit_k_max 15
_diffrn_reflns_limit_k_min -15
_diffrn_reflns_limit_l_max 16
_diffrn_reflns_limit_l_min -16
_diffrn_reflns_number 18870
_diffrn_reflns_theta_full 29.00
_diffrn_reflns_theta_max 29.00
_diffrn_reflns_theta_min 2.75
_exptl_absorpt_coefficient_mu 0.088
_exptl_absorpt_correction_T_max 0.9974
_exptl_absorpt_correction_T_min 0.9632
_exptl_absorpt_correction_type multi-scan
_exptl_absorpt_process_details '(SADABS; Sheldrick, 2004)'
_exptl_crystal_colour yellow
_exptl_crystal_density_diffrn 1.386
_exptl_crystal_density_method 'not measured'
_exptl_crystal_description needle
_exptl_crystal_F_000 340
_exptl_crystal_size_max 0.43
_exptl_crystal_size_mid 0.07
_exptl_crystal_size_min 0.03
_refine_diff_density_max 0.284
_refine_diff_density_min -0.235
_refine_diff_density_rms 0.057
_refine_ls_extinction_coef 0.018(3)
_refine_ls_extinction_expression Fc^*^=kFc[1+0.001xFc^2^\l^3^/sin(2\q)]^-1/4^
_refine_ls_extinction_method SHELXL
_refine_ls_goodness_of_fit_ref 1.011
_refine_ls_hydrogen_treatment constr
_refine_ls_matrix_type full
_refine_ls_number_parameters 228
_refine_ls_number_reflns 4102
_refine_ls_number_restraints 0
_refine_ls_restrained_S_all 1.011
_refine_ls_R_factor_all 0.1439
_refine_ls_R_factor_gt 0.0583
_refine_ls_shift/su_max 0.000
_refine_ls_shift/su_mean 0.000
_refine_ls_structure_factor_coef Fsqd
_refine_ls_weighting_details 'calc w=1/[\s^2^(Fo^2^)+(0.0505P)^2^+0.0944P] where P=(Fo^2^+2Fc^2^)/3'
_refine_ls_weighting_scheme calc
_refine_ls_wR_factor_gt 0.1007
_refine_ls_wR_factor_ref 0.1320
_reflns_number_gt 2135
_reflns_number_total 4102
_reflns_threshold_expression >2\s(I)
_cod_data_source_file c4ob00841c2.cif
_cod_data_source_block is_ht2h182
_cod_depositor_comments 'Adding full bibliography for 7153927--7153928.cif.'
_cod_database_code 7153927

loop_
_symmetry_equiv_pos_as_xyz
'x, y, z'
'-x, -y, -z'

loop_
_atom_site_label
_atom_site_type_symbol
_atom_site_fract_x
_atom_site_fract_y
_atom_site_fract_z
_atom_site_U_iso_or_equiv
_atom_site_adp_type
_atom_site_occupancy
_atom_site_symmetry_multiplicity
_atom_site_calc_flag
_atom_site_refinement_flags
N1 N 0.2420(3) 0.12410(15) 0.09797(14) 0.0232(4) Uani 1 1 d .
N2 N 0.0426(3) 0.11353(16) 0.33439(14) 0.0244(4) Uani 1 1 d .
N3 N -0.0890(3) 0.25295(15) 0.07153(14) 0.0236(4) Uani 1 1 d .
O1 O 0.0226(3) 0.37873(14) -0.39413(12) 0.0331(4) Uani 1 1 d .
C1 C 0.0507(3) 0.18081(18) 0.13579(16) 0.0220(5) Uani 1 1 d .
C2 C -0.0500(3) 0.17767(18) 0.25291(16) 0.0211(5) Uani 1 1 d .
C3 C -0.2580(3) 0.25272(18) 0.25658(17) 0.0232(5) Uani 1 1 d .
C4 C -0.2761(4) 0.29687(18) 0.14454(17) 0.0246(5) Uani 1 1 d .
C5 C 0.3452(4) 0.05910(18) 0.18257(17) 0.0227(5) Uani 1 1 d .
C6 C 0.5573(4) -0.00285(18) 0.15323(18) 0.0248(5) Uani 1 1 d .
H6 H 0.6249 -0.0001 0.0761 0.030 Uiso 1 1 calc R
C7 C 0.6666(4) -0.06664(18) 0.23379(18) 0.0262(5) Uani 1 1 d .
H7 H 0.8109 -0.1066 0.2124 0.031 Uiso 1 1 calc R
C8 C 0.5676(4) -0.0739(2) 0.34875(18) 0.0296(5) Uani 1 1 d .
H8 H 0.6449 -0.1192 0.4044 0.036 Uiso 1 1 calc R
C9 C 0.3605(4) -0.01595(19) 0.38038(18) 0.0271(5) Uani 1 1 d .
H9 H 0.2936 -0.0222 0.4579 0.032 Uiso 1 1 calc R
C10 C 0.2455(3) 0.05292(18) 0.29887(17) 0.0222(5) Uani 1 1 d .
C11 C -0.4584(4) 0.37198(19) 0.11680(19) 0.0289(5) Uani 1 1 d .
H11 H -0.4706 0.4000 0.0405 0.035 Uiso 1 1 calc R
C12 C -0.6225(4) 0.4050(2) 0.2039(2) 0.0351(6) Uani 1 1 d .
H12 H -0.7489 0.4571 0.1872 0.042 Uiso 1 1 calc R
C13 C -0.6056(4) 0.3629(2) 0.3160(2) 0.0353(6) Uani 1 1 d .
H13 H -0.7194 0.3876 0.3744 0.042 Uiso 1 1 calc R
C14 C -0.4257(4) 0.28609(19) 0.34281(18) 0.0284(5) Uani 1 1 d .
H14 H -0.4165 0.2564 0.4192 0.034 Uiso 1 1 calc R
C15 C -0.0575(4) 0.27980(18) -0.04866(17) 0.0222(5) Uani 1 1 d .
C16 C 0.1272(4) 0.34846(19) -0.11196(18) 0.0269(5) Uani 1 1 d .
H16 H 0.2380 0.3747 -0.0760 0.032 Uiso 1 1 calc R
C17 C 0.1498(4) 0.37858(19) -0.22718(17) 0.0272(5) Uani 1 1 d .
H17 H 0.2772 0.4249 -0.2705 0.033 Uiso 1 1 calc R
C18 C -0.0129(4) 0.34146(18) -0.27995(17) 0.0232(5) Uani 1 1 d .
C19 C -0.1971(4) 0.27274(18) -0.21743(17) 0.0248(5) Uani 1 1 d .
H19 H -0.3079 0.2466 -0.2535 0.030 Uiso 1 1 calc R
C20 C -0.2185(4) 0.24232(18) -0.10160(17) 0.0250(5) Uani 1 1 d .
H20 H -0.3450 0.1953 -0.0583 0.030 Uiso 1 1 calc R
C21 C -0.1427(4) 0.3423(2) -0.45119(18) 0.0372(6) Uani 1 1 d .
H21A H -0.1340 0.2529 -0.4460 0.056 Uiso 1 1 calc R
H21B H -0.1094 0.3818 -0.5305 0.056 Uiso 1 1 calc R
H21C H -0.2979 0.3672 -0.4162 0.056 Uiso 1 1 calc R

loop_
_atom_site_aniso_label
_atom_site_aniso_U_11
_atom_site_aniso_U_22
_atom_site_aniso_U_33
_atom_site_aniso_U_23
_atom_site_aniso_U_13
_atom_site_aniso_U_12
N1 0.0209(10) 0.0265(9) 0.0226(10) -0.0033(8) -0.0058(8) -0.0010(8)
N2 0.0218(10) 0.0299(10) 0.0219(10) -0.0036(8) -0.0053(8) -0.0028(8)
N3 0.0212(10) 0.0287(10) 0.0205(10) -0.0022(8) -0.0060(8) 0.0033(8)
O1 0.0325(10) 0.0448(10) 0.0208(9) 0.0015(7) -0.0058(7) -0.0108(7)
C1 0.0202(12) 0.0254(11) 0.0203(12) -0.0023(9) -0.0045(10) -0.0029(9)
C2 0.0183(11) 0.0248(11) 0.0203(11) -0.0046(9) -0.0028(9) -0.0034(9)
C3 0.0176(12) 0.0264(11) 0.0259(12) -0.0061(9) -0.0026(9) -0.0041(9)
C4 0.0203(12) 0.0250(11) 0.0291(13) -0.0066(9) -0.0043(10) -0.0023(9)
C5 0.0224(12) 0.0244(11) 0.0223(12) -0.0041(9) -0.0061(10) -0.0024(9)
C6 0.0247(13) 0.0260(11) 0.0231(12) -0.0045(9) -0.0031(10) -0.0013(9)
C7 0.0218(12) 0.0242(11) 0.0334(14) -0.0050(9) -0.0083(10) 0.0025(9)
C8 0.0308(14) 0.0296(12) 0.0297(13) -0.0010(10) -0.0134(11) 0.0009(10)
C9 0.0305(13) 0.0293(12) 0.0209(12) -0.0011(9) -0.0059(10) -0.0050(10)
C10 0.0199(12) 0.0241(11) 0.0231(12) -0.0041(9) -0.0045(10) -0.0026(9)
C11 0.0227(13) 0.0282(12) 0.0365(14) -0.0052(10) -0.0076(11) -0.0004(10)
C12 0.0213(13) 0.0315(13) 0.0545(17) -0.0130(12) -0.0081(12) 0.0029(10)
C13 0.0231(13) 0.0403(14) 0.0428(16) -0.0173(11) 0.0017(11) 0.0000(11)
C14 0.0234(13) 0.0330(13) 0.0285(13) -0.0084(10) -0.0008(10) -0.0030(10)
C15 0.0209(12) 0.0230(11) 0.0222(12) -0.0012(9) -0.0068(10) 0.0027(9)
C16 0.0208(12) 0.0296(12) 0.0307(13) -0.0028(10) -0.0076(10) -0.0029(9)
C17 0.0197(12) 0.0321(12) 0.0264(13) 0.0008(10) -0.0009(10) -0.0053(9)
C18 0.0205(12) 0.0246(11) 0.0239(12) -0.0013(9) -0.0064(10) 0.0019(9)
C19 0.0220(12) 0.0275(11) 0.0253(13) -0.0018(9) -0.0075(10) -0.0033(9)
C20 0.0225(12) 0.0254(11) 0.0250(12) 0.0002(9) -0.0033(10) -0.0031(9)
C21 0.0393(15) 0.0493(15) 0.0243(13) -0.0022(11) -0.0104(11) -0.0106(12)

loop_
_atom_type_symbol
_atom_type_description
_atom_type_scat_dispersion_real
_atom_type_scat_dispersion_imag
_atom_type_scat_source
C C 0.0033 0.0016 'International Tables Vol C Tables 4.2.6.8 and 6.1.1.4'
H H 0.0000 0.0000 'International Tables Vol C Tables 4.2.6.8 and 6.1.1.4'
N N 0.0061 0.0033 'International Tables Vol C Tables 4.2.6.8 and 6.1.1.4'
O O 0.0106 0.0060 'International Tables Vol C Tables 4.2.6.8 and 6.1.1.4'

loop_
_geom_angle_atom_site_label_1
_geom_angle_atom_site_label_2
_geom_angle_atom_site_label_3
_geom_angle
C1 N1 C5 113.10(17)
C2 N2 C10 114.57(17)
C1 N3 C4 108.15(16)
C1 N3 C15 127.67(17)
C4 N3 C15 124.18(17)
C18 O1 C21 116.93(16)
N1 C1 N3 126.22(18)
N1 C1 C2 125.21(19)
N3 C1 C2 108.57(17)
N2 C2 C3 130.76(19)
N2 C2 C1 122.42(19)
C3 C2 C1 106.81(17)
C14 C3 C4 119.49(19)
C14 C3 C2 134.2(2)
C4 C3 C2 106.35(17)
C11 C4 C3 121.89(19)
C11 C4 N3 127.98(19)
C3 C4 N3 110.13(18)
N1 C5 C6 118.89(18)
N1 C5 C10 122.43(18)
C6 C5 C10 118.67(19)
C7 C6 C5 120.9(2)
C7 C6 H6 119.5
C5 C6 H6 119.5
C6 C7 C8 120.6(2)
C6 C7 H7 119.7
C8 C7 H7 119.7
C9 C8 C7 120.1(2)
C9 C8 H8 119.9
C7 C8 H8 119.9
C8 C9 C10 120.6(2)
C8 C9 H9 119.7
C10 C9 H9 119.7
N2 C10 C9 118.65(19)
N2 C10 C5 122.22(18)
C9 C10 C5 119.13(19)
C4 C11 C12 117.7(2)
C4 C11 H11 121.2
C12 C11 H11 121.2
C11 C12 C13 121.1(2)
C11 C12 H12 119.4
C13 C12 H12 119.4
C14 C13 C12 120.7(2)
C14 C13 H13 119.6
C12 C13 H13 119.6
C13 C14 C3 119.1(2)
C13 C14 H14 120.5
C3 C14 H14 120.5
C20 C15 C16 119.69(19)
C20 C15 N3 119.77(18)
C16 C15 N3 120.46(18)
C17 C16 C15 119.9(2)
C17 C16 H16 120.0
C15 C16 H16 120.0
C16 C17 C18 120.2(2)
C16 C17 H17 119.9
C18 C17 H17 119.9
O1 C18 C19 124.32(19)
O1 C18 C17 115.51(18)
C19 C18 C17 120.16(19)
C18 C19 C20 119.4(2)
C18 C19 H19 120.3
C20 C19 H19 120.3
C15 C20 C19 120.60(19)
C15 C20 H20 119.7
C19 C20 H20 119.7
O1 C21 H21A 109.5
O1 C21 H21B 109.5
H21A C21 H21B 109.5
O1 C21 H21C 109.5
H21A C21 H21C 109.5
H21B C21 H21C 109.5

loop_
_geom_bond_atom_site_label_1
_geom_bond_atom_site_label_2
_geom_bond_distance
N1 C1 1.306(3)
N1 C5 1.381(2)
N2 C2 1.314(2)
N2 C10 1.373(3)
N3 C1 1.379(2)
N3 C4 1.403(3)
N3 C15 1.433(2)
O1 C18 1.369(2)
O1 C21 1.433(2)
C1 C2 1.442(3)
C2 C3 1.441(3)
C3 C14 1.389(3)
C3 C4 1.401(3)
C4 C11 1.382(3)
C5 C6 1.408(3)
C5 C10 1.427(3)
C6 C7 1.360(3)
C6 H6 0.9500
C7 C8 1.410(3)
C7 H7 0.9500
C8 C9 1.369(3)
C8 H8 0.9500
C9 C10 1.409(3)
C9 H9 0.9500
C11 C12 1.383(3)
C11 H11 0.9500
C12 C13 1.397(3)
C12 H12 0.9500
C13 C14 1.378(3)
C13 H13 0.9500
C14 H14 0.9500
C15 C20 1.383(3)
C15 C16 1.387(3)
C16 C17 1.379(3)
C16 H16 0.9500
C17 C18 1.388(3)
C17 H17 0.9500
C18 C19 1.383(3)
C19 C20 1.387(3)
C19 H19 0.9500
C20 H20 0.9500
C21 H21A 0.9800
C21 H21B 0.9800
C21 H21C 0.9800

loop_
_geom_torsion_atom_site_label_1
_geom_torsion_atom_site_label_2
_geom_torsion_atom_site_label_3
_geom_torsion_atom_site_label_4
_geom_torsion
C5 N1 C1 N3 179.70(19)
C5 N1 C1 C2 -0.5(3)
C4 N3 C1 N1 -179.79(19)
C15 N3 C1 N1 0.9(3)
C4 N3 C1 C2 0.4(2)
C15 N3 C1 C2 -178.88(18)
C10 N2 C2 C3 -179.6(2)
C10 N2 C2 C1 1.7(3)
N1 C1 C2 N2 -1.4(3)
N3 C1 C2 N2 178.46(19)
N1 C1 C2 C3 179.72(19)
N3 C1 C2 C3 -0.5(2)
N2 C2 C3 C14 1.9(4)
C1 C2 C3 C14 -179.3(2)
N2 C2 C3 C4 -178.4(2)
C1 C2 C3 C4 0.3(2)
C14 C3 C4 C11 -0.8(3)
C2 C3 C4 C11 179.51(19)
C14 C3 C4 N3 179.57(18)
C2 C3 C4 N3 -0.1(2)
C1 N3 C4 C11 -179.8(2)
C15 N3 C4 C11 -0.5(3)
C1 N3 C4 C3 -0.2(2)
C15 N3 C4 C3 179.13(17)
C1 N1 C5 C6 -177.78(18)
C1 N1 C5 C10 1.8(3)
N1 C5 C6 C7 179.11(18)
C10 C5 C6 C7 -0.5(3)
C5 C6 C7 C8 1.1(3)
C6 C7 C8 C9 -0.4(3)
C7 C8 C9 C10 -0.9(3)
C2 N2 C10 C9 178.52(19)
C2 N2 C10 C5 -0.4(3)
C8 C9 C10 N2 -177.49(19)
C8 C9 C10 C5 1.5(3)
N1 C5 C10 N2 -1.4(3)
C6 C5 C10 N2 178.15(18)
N1 C5 C10 C9 179.61(19)
C6 C5 C10 C9 -0.8(3)
C3 C4 C11 C12 1.3(3)
N3 C4 C11 C12 -179.1(2)
C4 C11 C12 C13 -0.6(3)
C11 C12 C13 C14 -0.8(3)
C12 C13 C14 C3 1.3(3)
C4 C3 C14 C13 -0.5(3)
C2 C3 C14 C13 179.0(2)
C1 N3 C15 C20 117.1(2)
C4 N3 C15 C20 -62.1(3)
C1 N3 C15 C16 -66.2(3)
C4 N3 C15 C16 114.7(2)
C20 C15 C16 C17 -0.2(3)
N3 C15 C16 C17 -176.98(18)
C15 C16 C17 C18 0.6(3)
C21 O1 C18 C19 -0.6(3)
C21 O1 C18 C17 -179.80(19)
C16 C17 C18 O1 178.46(18)
C16 C17 C18 C19 -0.8(3)
O1 C18 C19 C20 -178.62(18)
C17 C18 C19 C20 0.6(3)
C16 C15 C20 C19 0.0(3)
N3 C15 C20 C19 176.77(17)
C18 C19 C20 C15 -0.2(3)
